data_7713235
loop_
_publ_author_name
'Raymond, Jaclyn'
'Abozeid, Samira M.'
'Sokolow, Gregory Evan'
'Bond, Christopher J.'
'Yap, Constance E.'
'Nazarenko, Alexander Y.'
'Morrow, Janet'

_publ_section_title
;
 Co(II) complexes of tetraazamacrocycles appended with amide or
 hydroxypropyl groups as paraCEST agents
;
_journal_name_full 'Dalton Transactions'
_journal_paper_doi 10.1039/D3DT01572F
_journal_year 2023
_chemical_absolute_configuration ad
_chemical_formula_moiety 'C14 H32 Co N4 O2, Cl4 Co'
_chemical_formula_sum 'C14 H32 Cl4 Co2 N4 O2'
_chemical_formula_weight 548.09
_chemical_name_systematic
;
1,1?-(1,4,7,10-tetraazacyclododecane-1,7-diyl)bis(propan-2-ol)cobalt(II) tetrachloridocobaltate
;
_space_group_crystal_system orthorhombic
_space_group_IT_number 19
_space_group_name_Hall 'P 2ac 2ab'
_space_group_name_H-M_alt 'P 21 21 21'
_atom_sites_solution_hydrogens mixed
_atom_sites_solution_primary dualspace
_atom_sites_solution_secondary difmap
_audit_block_doi 10.5517/ccdc.csd.cc25w82f
_audit_creation_date 2020-07-29
_audit_creation_method
;
Olex2 1.2
(compiled 2018.05.29 svn.r3508 for OlexSys, GUI svn.r5506)
;
_audit_update_record
;
2020-08-07 deposited with the CCDC.	2023-06-26 downloaded from the CCDC.
;
_cell_angle_alpha 90
_cell_angle_beta 90
_cell_angle_gamma 90
_cell_formula_units_Z 4
_cell_length_a 10.8000(9)
_cell_length_b 13.7390(14)
_cell_length_c 15.4056(15)
_cell_measurement_reflns_used 3085
_cell_measurement_temperature 173(2)
_cell_measurement_theta_max 25.14
_cell_measurement_theta_min 2.97
_cell_volume 2285.9(4)
_computing_cell_refinement 'SAINT V8.38A (?, 2016)'
_computing_data_reduction 'SAINT V8.38A (?, 2016)'
_computing_molecular_graphics 'Olex2 (Dolomanov et al., 2009)'
_computing_publication_material 'Olex2 (Dolomanov et al., 2009)'
_computing_structure_refinement 'ShelXL (Sheldrick, 2015)'
_computing_structure_solution 'XT (Sheldrick, 2015)'
_diffrn_ambient_temperature 173
_diffrn_detector_area_resol_mean 10.4
_diffrn_measured_fraction_theta_full 0.997
_diffrn_measured_fraction_theta_max 0.998
_diffrn_measurement_device_type 'Bruker PHOTON-100 CMOS'
_diffrn_measurement_method ' \w scans'
_diffrn_radiation_type MoK\a
_diffrn_radiation_wavelength 0.71073
_diffrn_reflns_av_R_equivalents 0.0853
_diffrn_reflns_av_unetI/netI 0.0489
_diffrn_reflns_Laue_measured_fraction_full 0.997
_diffrn_reflns_Laue_measured_fraction_max 0.998
_diffrn_reflns_limit_h_max 13
_diffrn_reflns_limit_h_min -13
_diffrn_reflns_limit_k_max 17
_diffrn_reflns_limit_k_min -17
_diffrn_reflns_limit_l_max 19
_diffrn_reflns_limit_l_min -17
_diffrn_reflns_number 42350
_diffrn_reflns_point_group_measured_fraction_full 0.998
_diffrn_reflns_point_group_measured_fraction_max 0.999
_diffrn_reflns_theta_full 25.242
_diffrn_reflns_theta_max 26.364
_diffrn_reflns_theta_min 3.032
_diffrn_source sealedtube
_diffrn_standards_number 0
_exptl_absorpt_coefficient_mu 1.935
_exptl_absorpt_correction_T_max 0.7456
_exptl_absorpt_correction_T_min 0.5818
_exptl_absorpt_correction_type multi-scan
_exptl_absorpt_process_details
;
SADABS-2016/2 (Bruker,2016/2) was used for absorption correction.
wR2(int) was 0.0854 before and 0.0676 after correction.
The Ratio of minimum to maximum transmission is 0.7803.
The \l/2 correction factor is 0.00150.
;
_exptl_crystal_colour green
_exptl_crystal_density_diffrn 1.593
_exptl_crystal_description block
_exptl_crystal_F_000 1128
_exptl_crystal_recrystallization_method 'Re-crystallisation from solvent: acetonitrile, ethanol'
_exptl_crystal_size_max 0.50
_exptl_crystal_size_mid 0.17
_exptl_crystal_size_min 0.16
_exptl_transmission_factor_max 1
_exptl_transmission_factor_min 0.78
_refine_diff_density_max 0.675
_refine_diff_density_min -0.458
_refine_diff_density_rms 0.084
_refine_ls_abs_structure_details
;
 Flack x determined using 1453 quotients [(I+)-(I-)]/[(I+)+(I-)]
 (Parsons, Flack and Wagner, Acta Cryst. B69 (2013) 249-259).
;
_refine_ls_abs_structure_Flack -0.036(8)
_refine_ls_extinction_method none
_refine_ls_goodness_of_fit_ref 1.071
_refine_ls_hydrogen_treatment mixed
_refine_ls_matrix_type full
_refine_ls_number_parameters 243
_refine_ls_number_reflns 4662
_refine_ls_number_restraints 2
_refine_ls_restrained_S_all 1.071
_refine_ls_R_factor_all 0.0572
_refine_ls_R_factor_gt 0.0311
_refine_ls_shift/su_max 0.001
_refine_ls_shift/su_mean 0.000
_refine_ls_structure_factor_coef Fsqd
_refine_ls_weighting_details 'w=1/[\s^2^(Fo^2^)+(0.0190P)^2^+0.6666P] where P=(Fo^2^+2Fc^2^)/3'
_refine_ls_weighting_scheme calc
_refine_ls_wR_factor_gt 0.0516
_refine_ls_wR_factor_ref 0.0569
_reflns_Friedel_coverage 0.767
_reflns_Friedel_fraction_full 0.999
_reflns_Friedel_fraction_max 1.000
_reflns_number_gt 3809
_reflns_number_total 4662
_reflns_threshold_expression 'I > 2\s(I)'
_cod_data_source_file d3dt01572f2.cif
_cod_data_source_block mo_jm101616_0m
_cod_database_code 7713235
_shelx_shelxl_version_number 2018/3
_shelx_space_group_comment
;
The symmetry employed for this shelxl refinement is uniquely defined
by the following loop, which should always be used as a source of
symmetry information in preference to the above space-group names.
They are only intended as comments.
;
_olex2_refinement_description
;
1. Fixed Uiso
 At 1.2 times of:
  All C(H) groups, All C(H,H) groups, All N(H) groups
 At 1.5 times of:
  All C(H,H,H) groups, All O(H) groups
2. Restrained distances
 O1-H1
 0.85 with sigma of 0.03
 O2-H2
 0.85 with sigma of 0.03
3.a Ternary CH refined with riding coordinates:
 N2(H2A), N4(H4), C10(H10), C13(H13)
3.b Secondary CH2 refined with riding coordinates:
 C1(H1A,H1B), C2(H2B,H2C), C3(H3A,H3B), C4(H4A,H4B), C5(H5A,H5B), C6(H6A,H6B),
 C7(H7A,H7B), C8(H8A,H8B), C9(H9A,H9B), C12(H12A,H12B)
3.c Idealised Me refined as rotating group:
 C11(H11A,H11B,H11C), C14(H14A,H14B,H14C)
;
_olex2_submission_special_instructions 'No special instructions were received'

loop_
_space_group_symop_operation_xyz
'x, y, z'
'-x+1/2, -y, z+1/2'
'-x, y+1/2, -z+1/2'
'x+1/2, -y+1/2, -z'

loop_
_atom_site_label
_atom_site_type_symbol
_atom_site_fract_x
_atom_site_fract_y
_atom_site_fract_z
_atom_site_U_iso_or_equiv
_atom_site_adp_type
_atom_site_occupancy
_atom_site_site_symmetry_order
_atom_site_calc_flag
_atom_site_refinement_flags_posn
_atom_site_refinement_flags_adp
_atom_site_refinement_flags_occupancy
_atom_site_disorder_assembly
_atom_site_disorder_group
Co1 Co 0.32921(5) 0.34557(4) 0.76616(4) 0.01963(14) Uani 1 1 d . . . . .
O1 O 0.4730(3) 0.4094(2) 0.83894(18) 0.0256(7) Uani 1 1 d D . . . .
H1 H 0.547(3) 0.403(4) 0.826(3) 0.038 Uiso 1 1 d DR . . . .
O2 O 0.4377(3) 0.4156(2) 0.66807(19) 0.0312(8) Uani 1 1 d D . . . .
H2 H 0.432(5) 0.478(2) 0.678(3) 0.047 Uiso 1 1 d DR . . . .
N1 N 0.2577(3) 0.3390(2) 0.9023(2) 0.0214(7) Uani 1 1 d . . . . .
N2 N 0.1607(3) 0.4229(2) 0.7505(2) 0.0238(8) Uani 1 1 d . . . . .
H2A H 0.178582 0.484704 0.718641 0.029 Uiso 1 1 calc R . . . .
N3 N 0.2613(3) 0.2796(2) 0.6421(2) 0.0262(8) Uani 1 1 d . . . . .
N4 N 0.3509(3) 0.1951(2) 0.7942(2) 0.0228(8) Uani 1 1 d . . . . .
H4 H 0.436818 0.185729 0.817033 0.027 Uiso 1 1 calc R . . . .
C1 C 0.1254(4) 0.3656(3) 0.8992(3) 0.0263(10) Uani 1 1 d . . . . .
H1A H 0.097505 0.385996 0.957593 0.032 Uiso 1 1 calc R . . . .
H1B H 0.075894 0.308267 0.881477 0.032 Uiso 1 1 calc R . . . .
C2 C 0.1049(4) 0.4479(3) 0.8352(3) 0.0263(10) Uani 1 1 d . . . . .
H2B H 0.014975 0.459399 0.827841 0.032 Uiso 1 1 calc R . . . .
H2C H 0.142811 0.508381 0.857776 0.032 Uiso 1 1 calc R . . . .
C3 C 0.0758(4) 0.3627(3) 0.6964(3) 0.0270(10) Uani 1 1 d . . . . .
H3A H 0.002101 0.401225 0.679716 0.032 Uiso 1 1 calc R . . . .
H3B H 0.047805 0.305042 0.729550 0.032 Uiso 1 1 calc R . . . .
C4 C 0.1456(4) 0.3309(3) 0.6162(3) 0.0318(11) Uani 1 1 d . . . . .
H4A H 0.093033 0.286958 0.581054 0.038 Uiso 1 1 calc R . . . .
H4B H 0.166317 0.388501 0.580388 0.038 Uiso 1 1 calc R . . . .
C5 C 0.2384(4) 0.1747(3) 0.6584(3) 0.0314(11) Uani 1 1 d . . . . .
H5A H 0.237489 0.138898 0.602633 0.038 Uiso 1 1 calc R . . . .
H5B H 0.156673 0.166202 0.686490 0.038 Uiso 1 1 calc R . . . .
C6 C 0.3383(4) 0.1340(3) 0.7162(3) 0.0307(11) Uani 1 1 d . . . . .
H6A H 0.316881 0.066632 0.733352 0.037 Uiso 1 1 calc R . . . .
H6B H 0.417851 0.132305 0.684382 0.037 Uiso 1 1 calc R . . . .
C7 C 0.2641(4) 0.1672(3) 0.8641(3) 0.0301(10) Uani 1 1 d . . . . .
H7A H 0.284138 0.101067 0.885371 0.036 Uiso 1 1 calc R . . . .
H7B H 0.178280 0.166687 0.841544 0.036 Uiso 1 1 calc R . . . .
C8 C 0.2749(4) 0.2394(3) 0.9373(3) 0.0293(11) Uani 1 1 d . . . . .
H8A H 0.211131 0.225787 0.981828 0.035 Uiso 1 1 calc R . . . .
H8B H 0.357388 0.233873 0.964880 0.035 Uiso 1 1 calc R . . . .
C9 C 0.3308(4) 0.4109(3) 0.9535(3) 0.0256(10) Uani 1 1 d . . . . .
H9A H 0.318116 0.398790 1.016224 0.031 Uiso 1 1 calc R . . . .
H9B H 0.300911 0.477461 0.940434 0.031 Uiso 1 1 calc R . . . .
C10 C 0.4668(4) 0.4041(3) 0.9327(3) 0.0235(10) Uani 1 1 d . . . . .
H10 H 0.499888 0.339989 0.952832 0.028 Uiso 1 1 calc R . . . .
C11 C 0.5394(4) 0.4857(3) 0.9744(3) 0.0326(12) Uani 1 1 d . . . . .
H11A H 0.626115 0.481923 0.956039 0.049 Uiso 1 1 calc GR . . . .
H11B H 0.534561 0.479764 1.037696 0.049 Uiso 1 1 calc GR . . . .
H11C H 0.504477 0.548443 0.956488 0.049 Uiso 1 1 calc GR . . . .
C12 C 0.3599(4) 0.2925(3) 0.5768(3) 0.0320(11) Uani 1 1 d . . . . .
H12A H 0.326378 0.277796 0.518446 0.038 Uiso 1 1 calc R . . . .
H12B H 0.427802 0.245992 0.588765 0.038 Uiso 1 1 calc R . . . .
C13 C 0.4105(5) 0.3945(3) 0.5776(3) 0.0306(11) Uani 1 1 d . . . . .
H13 H 0.345928 0.440704 0.555988 0.037 Uiso 1 1 calc R . . . .
C14 C 0.5258(5) 0.4047(4) 0.5236(3) 0.0410(13) Uani 1 1 d . . . . .
H14A H 0.552960 0.472724 0.523857 0.062 Uiso 1 1 calc GR . . . .
H14B H 0.508332 0.384331 0.463874 0.062 Uiso 1 1 calc GR . . . .
H14C H 0.591363 0.363497 0.547884 0.062 Uiso 1 1 calc GR . . . .
Co2 Co 0.75436(5) 0.21242(4) 0.77232(4) 0.02085(14) Uani 1 1 d . . . . .
Cl1 Cl 0.61649(10) 0.13466(8) 0.86380(7) 0.0308(3) Uani 1 1 d . . . . .
Cl2 Cl 0.75373(12) 0.37226(8) 0.80704(9) 0.0455(3) Uani 1 1 d . . . . .
Cl3 Cl 0.69461(12) 0.18016(9) 0.63548(8) 0.0441(3) Uani 1 1 d . . . . .
Cl4 Cl 0.93712(10) 0.14222(8) 0.80817(8) 0.0327(3) Uani 1 1 d . . . . .

loop_
_atom_site_aniso_label
_atom_site_aniso_U_11
_atom_site_aniso_U_22
_atom_site_aniso_U_33
_atom_site_aniso_U_23
_atom_site_aniso_U_13
_atom_site_aniso_U_12
Co1 0.0196(3) 0.0188(3) 0.0205(3) -0.0006(2) -0.0013(3) 0.0015(2)
O1 0.0200(17) 0.0355(19) 0.0214(17) -0.0036(13) 0.0033(14) -0.0031(15)
O2 0.0391(19) 0.0331(19) 0.0215(17) -0.0020(15) 0.0020(14) -0.0039(17)
N1 0.0212(18) 0.0221(18) 0.0208(17) 0.0020(15) -0.0014(16) -0.0017(18)
N2 0.0243(19) 0.0214(18) 0.026(2) 0.0023(14) 0.0012(16) 0.0022(15)
N3 0.0227(19) 0.027(2) 0.0283(19) -0.0047(16) -0.0049(18) 0.0062(18)
N4 0.0207(19) 0.0182(18) 0.030(2) 0.0012(15) -0.0064(15) 0.0018(15)
C1 0.020(2) 0.032(3) 0.027(2) -0.001(2) 0.0018(19) -0.004(2)
C2 0.019(2) 0.030(3) 0.029(3) -0.004(2) -0.001(2) 0.004(2)
C3 0.022(2) 0.028(3) 0.032(2) -0.003(2) -0.005(2) 0.004(2)
C4 0.030(3) 0.034(3) 0.032(3) -0.004(2) -0.012(2) 0.010(2)
C5 0.028(3) 0.028(2) 0.038(3) -0.012(2) -0.006(2) 0.006(2)
C6 0.029(2) 0.020(2) 0.043(3) -0.009(2) -0.002(2) 0.003(2)
C7 0.026(2) 0.022(2) 0.042(3) 0.008(2) -0.004(2) -0.004(2)
C8 0.025(3) 0.033(3) 0.030(3) 0.011(2) -0.001(2) -0.005(2)
C9 0.026(2) 0.031(2) 0.020(2) -0.0019(19) 0.001(2) -0.005(2)
C10 0.022(3) 0.032(3) 0.017(2) 0.0009(19) 0.0008(19) -0.003(2)
C11 0.028(3) 0.041(3) 0.029(3) -0.007(2) 0.000(2) -0.007(2)
C12 0.035(3) 0.038(3) 0.023(2) -0.007(2) -0.004(2) 0.012(2)
C13 0.035(3) 0.039(3) 0.017(2) 0.000(2) 0.001(2) 0.012(2)
C14 0.047(3) 0.048(3) 0.028(3) 0.004(2) 0.009(2) 0.013(3)
Co2 0.0182(3) 0.0174(3) 0.0269(3) 0.0009(3) 0.0009(3) 0.0018(2)
Cl1 0.0224(6) 0.0377(7) 0.0322(6) 0.0108(5) -0.0035(5) -0.0010(5)
Cl2 0.0281(6) 0.0230(6) 0.0854(9) -0.0080(6) 0.0095(7) 0.0014(5)
Cl3 0.0508(8) 0.0522(8) 0.0292(6) 0.0011(6) -0.0031(6) 0.0122(6)
Cl4 0.0202(5) 0.0252(6) 0.0528(7) -0.0026(5) -0.0045(5) 0.0002(5)

loop_
_atom_type_symbol
_atom_type_description
_atom_type_scat_dispersion_real
_atom_type_scat_dispersion_imag
_atom_type_scat_source
C C 0.0033 0.0016 'International Tables Vol C Tables 4.2.6.8 and 6.1.1.4'
H H 0.0000 0.0000 'International Tables Vol C Tables 4.2.6.8 and 6.1.1.4'
N N 0.0061 0.0033 'International Tables Vol C Tables 4.2.6.8 and 6.1.1.4'
O O 0.0106 0.0060 'International Tables Vol C Tables 4.2.6.8 and 6.1.1.4'
Cl Cl 0.1484 0.1585 'International Tables Vol C Tables 4.2.6.8 and 6.1.1.4'
Co Co 0.3494 0.9721 'International Tables Vol C Tables 4.2.6.8 and 6.1.1.4'

loop_
_geom_angle_atom_site_label_1
_geom_angle_atom_site_label_2
_geom_angle_atom_site_label_3
_geom_angle
_geom_angle_site_symmetry_1
_geom_angle_site_symmetry_3
_geom_angle_publ_flag
O1 Co1 O2 77.59(12) . . ?
O1 Co1 N1 76.84(12) . . ?
O1 Co1 N2 118.98(13) . . ?
O1 Co1 N3 149.82(12) . . ?
O1 Co1 N4 102.42(13) . . ?
O2 Co1 N1 150.36(12) . . ?
O2 Co1 N3 76.03(13) . . ?
N1 Co1 N3 132.14(13) . . ?
N2 Co1 O2 99.48(13) . . ?
N2 Co1 N1 80.24(12) . . ?
N2 Co1 N3 79.91(12) . . ?
N2 Co1 N4 127.23(13) . . ?
N4 Co1 O2 121.35(13) . . ?
N4 Co1 N1 78.93(12) . . ?
N4 Co1 N3 79.40(12) . . ?
Co1 O1 H1 123(3) . . ?
C10 O1 Co1 118.4(2) . . ?
C10 O1 H1 106(3) . . ?
Co1 O2 H2 106(3) . . ?
C13 O2 Co1 118.5(3) . . ?
C13 O2 H2 110(3) . . ?
C1 N1 Co1 107.1(2) . . ?
C1 N1 C8 111.2(3) . . ?
C1 N1 C9 111.5(3) . . ?
C8 N1 Co1 109.6(3) . . ?
C8 N1 C9 110.7(3) . . ?
C9 N1 Co1 106.7(2) . . ?
Co1 N2 H2A 108.4 . . ?
C2 N2 Co1 111.5(2) . . ?
C2 N2 H2A 108.4 . . ?
C2 N2 C3 111.9(3) . . ?
C3 N2 Co1 108.3(2) . . ?
C3 N2 H2A 108.4 . . ?
C4 N3 Co1 108.1(2) . . ?
C5 N3 Co1 107.6(2) . . ?
C5 N3 C4 111.5(4) . . ?
C12 N3 Co1 107.2(3) . . ?
C12 N3 C4 111.5(3) . . ?
C12 N3 C5 110.7(3) . . ?
Co1 N4 H4 107.4 . . ?
C6 N4 Co1 112.2(2) . . ?
C6 N4 H4 107.4 . . ?
C6 N4 C7 112.8(3) . . ?
C7 N4 Co1 109.3(2) . . ?
C7 N4 H4 107.4 . . ?
N1 C1 H1A 109.6 . . ?
N1 C1 H1B 109.6 . . ?
N1 C1 C2 110.3(3) . . ?
H1A C1 H1B 108.1 . . ?
C2 C1 H1A 109.6 . . ?
C2 C1 H1B 109.6 . . ?
N2 C2 C1 109.9(3) . . ?
N2 C2 H2B 109.7 . . ?
N2 C2 H2C 109.7 . . ?
C1 C2 H2B 109.7 . . ?
C1 C2 H2C 109.7 . . ?
H2B C2 H2C 108.2 . . ?
N2 C3 H3A 110.1 . . ?
N2 C3 H3B 110.1 . . ?
N2 C3 C4 108.1(3) . . ?
H3A C3 H3B 108.4 . . ?
C4 C3 H3A 110.1 . . ?
C4 C3 H3B 110.1 . . ?
N3 C4 C3 109.6(3) . . ?
N3 C4 H4A 109.7 . . ?
N3 C4 H4B 109.7 . . ?
C3 C4 H4A 109.7 . . ?
C3 C4 H4B 109.7 . . ?
H4A C4 H4B 108.2 . . ?
N3 C5 H5A 109.7 . . ?
N3 C5 H5B 109.7 . . ?
N3 C5 C6 110.0(4) . . ?
H5A C5 H5B 108.2 . . ?
C6 C5 H5A 109.7 . . ?
C6 C5 H5B 109.7 . . ?
N4 C6 C5 109.8(3) . . ?
N4 C6 H6A 109.7 . . ?
N4 C6 H6B 109.7 . . ?
C5 C6 H6A 109.7 . . ?
C5 C6 H6B 109.7 . . ?
H6A C6 H6B 108.2 . . ?
N4 C7 H7A 109.9 . . ?
N4 C7 H7B 109.9 . . ?
N4 C7 C8 109.0(3) . . ?
H7A C7 H7B 108.3 . . ?
C8 C7 H7A 109.9 . . ?
C8 C7 H7B 109.9 . . ?
N1 C8 C7 109.0(3) . . ?
N1 C8 H8A 109.9 . . ?
N1 C8 H8B 109.9 . . ?
C7 C8 H8A 109.9 . . ?
C7 C8 H8B 109.9 . . ?
H8A C8 H8B 108.3 . . ?
N1 C9 H9A 109.4 . . ?
N1 C9 H9B 109.4 . . ?
N1 C9 C10 111.2(3) . . ?
H9A C9 H9B 108.0 . . ?
C10 C9 H9A 109.4 . . ?
C10 C9 H9B 109.4 . . ?
O1 C10 C9 104.7(3) . . ?
O1 C10 H10 109.7 . . ?
O1 C10 C11 111.3(3) . . ?
C9 C10 H10 109.7 . . ?
C9 C10 C11 111.7(4) . . ?
C11 C10 H10 109.7 . . ?
C10 C11 H11A 109.5 . . ?
C10 C11 H11B 109.5 . . ?
C10 C11 H11C 109.5 . . ?
H11A C11 H11B 109.5 . . ?
H11A C11 H11C 109.5 . . ?
H11B C11 H11C 109.5 . . ?
N3 C12 H12A 109.3 . . ?
N3 C12 H12B 109.3 . . ?
N3 C12 C13 111.6(4) . . ?
H12A C12 H12B 108.0 . . ?
C13 C12 H12A 109.3 . . ?
C13 C12 H12B 109.3 . . ?
O2 C13 C12 105.5(3) . . ?
O2 C13 H13 109.5 . . ?
O2 C13 C14 110.2(4) . . ?
C12 C13 H13 109.5 . . ?
C14 C13 C12 112.5(4) . . ?
C14 C13 H13 109.5 . . ?
C13 C14 H14A 109.5 . . ?
C13 C14 H14B 109.5 . . ?
C13 C14 H14C 109.5 . . ?
H14A C14 H14B 109.5 . . ?
H14A C14 H14C 109.5 . . ?
H14B C14 H14C 109.5 . . ?
Cl2 Co2 Cl1 107.63(5) . . ?
Cl2 Co2 Cl4 111.01(5) . . ?
Cl3 Co2 Cl1 107.19(5) . . ?
Cl3 Co2 Cl2 114.36(5) . . ?
Cl3 Co2 Cl4 113.24(5) . . ?
Cl4 Co2 Cl1 102.47(5) . . ?

loop_
_geom_bond_atom_site_label_1
_geom_bond_atom_site_label_2
_geom_bond_distance
_geom_bond_site_symmetry_2
_geom_bond_publ_flag
Co1 O1 2.107(3) . ?
Co1 O2 2.140(3) . ?
Co1 N1 2.236(3) . ?
Co1 N2 2.121(3) . ?
Co1 N3 2.240(3) . ?
Co1 N4 2.125(3) . ?
O1 H1 0.83(3) . ?
O1 C10 1.448(5) . ?
O2 H2 0.87(3) . ?
O2 C13 1.453(5) . ?
N1 C1 1.476(5) . ?
N1 C8 1.482(5) . ?
N1 C9 1.491(5) . ?
N2 H2A 1.0000 . ?
N2 C2 1.477(5) . ?
N2 C3 1.490(5) . ?
N3 C4 1.489(5) . ?
N3 C5 1.484(5) . ?
N3 C12 1.475(6) . ?
N4 H4 1.0000 . ?
N4 C6 1.472(5) . ?
N4 C7 1.478(5) . ?
C1 H1A 0.9900 . ?
C1 H1B 0.9900 . ?
C1 C2 1.516(6) . ?
C2 H2B 0.9900 . ?
C2 H2C 0.9900 . ?
C3 H3A 0.9900 . ?
C3 H3B 0.9900 . ?
C3 C4 1.511(6) . ?
C4 H4A 0.9900 . ?
C4 H4B 0.9900 . ?
C5 H5A 0.9900 . ?
C5 H5B 0.9900 . ?
C5 C6 1.506(6) . ?
C6 H6A 0.9900 . ?
C6 H6B 0.9900 . ?
C7 H7A 0.9900 . ?
C7 H7B 0.9900 . ?
C7 C8 1.506(6) . ?
C8 H8A 0.9900 . ?
C8 H8B 0.9900 . ?
C9 H9A 0.9900 . ?
C9 H9B 0.9900 . ?
C9 C10 1.507(6) . ?
C10 H10 1.0000 . ?
C10 C11 1.511(6) . ?
C11 H11A 0.9800 . ?
C11 H11B 0.9800 . ?
C11 H11C 0.9800 . ?
C12 H12A 0.9900 . ?
C12 H12B 0.9900 . ?
C12 C13 1.505(6) . ?
C13 H13 1.0000 . ?
C13 C14 1.504(7) . ?
C14 H14A 0.9800 . ?
C14 H14B 0.9800 . ?
C14 H14C 0.9800 . ?
Co2 Cl1 2.3118(12) . ?
Co2 Cl2 2.2602(12) . ?
Co2 Cl3 2.2488(13) . ?
Co2 Cl4 2.2652(12) . ?

loop_
_geom_hbond_atom_site_label_D
_geom_hbond_atom_site_label_H
_geom_hbond_atom_site_label_A
_geom_hbond_distance_DH
_geom_hbond_distance_HA
_geom_hbond_distance_DA
_geom_hbond_angle_DHA
_geom_hbond_site_symmetry_A
_geom_hbond_publ_flag
O1 H1 Cl2 0.83(3) 2.29(3) 3.113(3) 172(5) . yes
O2 H2 Cl1 0.87(3) 2.31(4) 3.106(3) 152(4) 3_656 yes
N2 H2A Cl4 1.00 2.53 3.319(3) 135.3 3_656 yes
N4 H4 Cl1 1.00 2.19 3.172(4) 168.7 . yes
C1 H1A Cl1 0.99 2.77 3.653(4) 148.3 4_457 yes
C3 H3B Cl4 0.99 2.81 3.793(5) 171.6 1_455 yes
C7 H7B Cl4 0.99 2.68 3.651(5) 168.4 1_455 yes
C12 H12A Cl3 0.99 2.83 3.745(5) 154.8 4_456 yes

loop_
_geom_torsion_atom_site_label_1
_geom_torsion_atom_site_label_2
_geom_torsion_atom_site_label_3
_geom_torsion_atom_site_label_4
_geom_torsion
_geom_torsion_site_symmetry_1
_geom_torsion_site_symmetry_2
_geom_torsion_site_symmetry_3
_geom_torsion_site_symmetry_4
_geom_torsion_publ_flag
Co1 O1 C10 C9 -34.5(4) . . . . ?
Co1 O1 C10 C11 -155.3(3) . . . . ?
Co1 O2 C13 C12 -29.3(4) . . . . ?
Co1 O2 C13 C14 -150.9(3) . . . . ?
Co1 N1 C1 C2 -39.6(4) . . . . ?
Co1 N1 C8 C7 -31.7(4) . . . . ?
Co1 N1 C9 C10 -44.4(4) . . . . ?
Co1 N2 C2 C1 -37.1(4) . . . . ?
Co1 N2 C3 C4 -50.2(4) . . . . ?
Co1 N3 C4 C3 -32.3(4) . . . . ?
Co1 N3 C5 C6 -39.3(4) . . . . ?
Co1 N3 C12 C13 -46.3(4) . . . . ?
Co1 N4 C6 C5 -37.8(4) . . . . ?
Co1 N4 C7 C8 -48.9(4) . . . . ?
N1 C1 C2 N2 52.0(5) . . . . ?
N1 C9 C10 O1 51.4(4) . . . . ?
N1 C9 C10 C11 171.9(3) . . . . ?
N2 C3 C4 N3 55.5(4) . . . . ?
N3 C5 C6 N4 51.9(5) . . . . ?
N3 C12 C13 O2 49.5(5) . . . . ?
N3 C12 C13 C14 169.6(4) . . . . ?
N4 C7 C8 N1 53.6(5) . . . . ?
C1 N1 C8 C7 86.5(4) . . . . ?
C1 N1 C9 C10 -161.0(3) . . . . ?
C2 N2 C3 C4 -173.5(3) . . . . ?
C3 N2 C2 C1 84.3(4) . . . . ?
C4 N3 C5 C6 -157.8(3) . . . . ?
C4 N3 C12 C13 71.8(4) . . . . ?
C5 N3 C4 C3 85.8(4) . . . . ?
C5 N3 C12 C13 -163.5(4) . . . . ?
C6 N4 C7 C8 -174.4(3) . . . . ?
C7 N4 C6 C5 86.1(4) . . . . ?
C8 N1 C1 C2 -159.3(3) . . . . ?
C8 N1 C9 C10 74.7(4) . . . . ?
C9 N1 C1 C2 76.8(4) . . . . ?
C9 N1 C8 C7 -149.1(4) . . . . ?
C12 N3 C4 C3 -150.0(4) . . . . ?
C12 N3 C5 C6 77.5(4) . . . . ?
